data_7000790
loop_
_publ_author_name
'Huang, Wei'
'Wu, Dayu'
'Guo, Dong'
'Zhu, Xiang'
'He, Cheng'
'Meng, Qingjin'
'Duan, Chunying'

_publ_section_title
;
 Efficient near-infrared emission of a Ytterbium(iii) compound with a
 green light rhodamine donor
;
_journal_issue 12
_journal_name_full 'Dalton Transactions'
_journal_page_first 2081
_journal_page_last 2084
_journal_paper_doi 10.1039/b820131e
_journal_year 2009
_chemical_formula_moiety Yb(C36H33N5O3)2Cl.(H2O)10
_chemical_formula_sum 'C72 H86 Cl Gd N10 O16'
_chemical_formula_weight 1540.21
_chemical_name_systematic
;
?
;
_space_group_IT_number 2
_symmetry_cell_setting triclinic
_symmetry_space_group_name_Hall '-P 1'
_symmetry_space_group_name_H-M 'P -1'
_atom_sites_solution_hydrogens geom
_atom_sites_solution_primary direct
_atom_sites_solution_secondary difmap
_audit_creation_method SHELXL-97
_cell_angle_alpha 103.9810(10)
_cell_angle_beta 98.5580(10)
_cell_angle_gamma 104.8400(10)
_cell_formula_units_Z 2
_cell_length_a 12.5115(9)
_cell_length_b 16.1745(11)
_cell_length_c 20.393(2)
_cell_measurement_reflns_used 3418
_cell_measurement_temperature 293(2)
_cell_measurement_theta_max 20.10
_cell_measurement_theta_min 2.22
_cell_volume 3772.1(5)
_computing_cell_refinement 'Bruker SMART'
_computing_data_collection 'Bruker SMART'
_computing_data_reduction 'Bruker SAINT'
_computing_molecular_graphics 'Bruker SHELXTL'
_computing_publication_material 'Bruker SHELXTL'
_computing_structure_refinement 'Bruker SHELXTL'
_computing_structure_solution 'Bruker SHELXTL'
_diffrn_ambient_temperature 293(2)
_diffrn_measured_fraction_theta_full 0.988
_diffrn_measured_fraction_theta_max 0.988
_diffrn_measurement_device_type 'CCD area detector'
_diffrn_measurement_method 'phi and omega scans'
_diffrn_radiation_monochromator graphite
_diffrn_radiation_source 'fine-focus sealed tube'
_diffrn_radiation_type MoK\a
_diffrn_radiation_wavelength 0.71073
_diffrn_reflns_av_R_equivalents 0.0459
_diffrn_reflns_av_sigmaI/netI 0.1257
_diffrn_reflns_limit_h_max 14
_diffrn_reflns_limit_h_min -13
_diffrn_reflns_limit_k_max 19
_diffrn_reflns_limit_k_min -19
_diffrn_reflns_limit_l_max 17
_diffrn_reflns_limit_l_min -24
_diffrn_reflns_number 19280
_diffrn_reflns_theta_full 25.00
_diffrn_reflns_theta_max 25.00
_diffrn_reflns_theta_min 1.95
_exptl_absorpt_coefficient_mu 0.985
_exptl_absorpt_correction_T_max 0.8274
_exptl_absorpt_correction_T_min 0.7566
_exptl_absorpt_correction_type empirical
_exptl_absorpt_process_details SADABS
_exptl_crystal_colour dark-red
_exptl_crystal_density_diffrn 1.356
_exptl_crystal_density_method 'not measured'
_exptl_crystal_description block
_exptl_crystal_F_000 1594
_exptl_crystal_size_max 0.30
_exptl_crystal_size_mid 0.20
_exptl_crystal_size_min 0.20
_refine_diff_density_max 2.033
_refine_diff_density_min -0.542
_refine_diff_density_rms 0.111
_refine_ls_extinction_method none
_refine_ls_goodness_of_fit_ref 1.096
_refine_ls_hydrogen_treatment 'riding mode'
_refine_ls_matrix_type full
_refine_ls_number_parameters 920
_refine_ls_number_reflns 13116
_refine_ls_number_restraints 62
_refine_ls_restrained_S_all 1.116
_refine_ls_R_factor_all 0.1034
_refine_ls_R_factor_gt 0.0638
_refine_ls_shift/su_max 0.002
_refine_ls_shift/su_mean 0.000
_refine_ls_structure_factor_coef Fsqd
_refine_ls_weighting_details 'calc w=1/[\s^2^(Fo^2^)+(0.0550P)^2^+0.0000P] where P=(Fo^2^+2Fc^2^)/3'
_refine_ls_weighting_scheme calc
_refine_ls_wR_factor_gt 0.1547
_refine_ls_wR_factor_ref 0.1660
_reflns_number_gt 7749
_reflns_number_total 13116
_reflns_threshold_expression >2sigma(I)
_cod_data_source_file b820131e.txt
_cod_data_source_block gd1
_cod_depositor_comments
;
The following automatic conversions were performed:
'_symmetry_cell_setting' value 'Triclinic' changed to 'triclinic'
according to '/home/saulius/struct/CIF-dictionaries/cif_core.dic'
dictionary named 'cif_core.dic' version 2.4.1 from 2010-06-29.

Automatic conversion script
Id: cif_fix_enum 1527 2010-12-29 10:47:43Z saulius 
;
_cod_original_cell_volume 3772.2(5)
_cod_original_sg_symbol_H-M P-1
_cod_database_code 7000790

loop_
_symmetry_equiv_pos_as_xyz
'x, y, z'
'-x, -y, -z'

loop_
_atom_site_label
_atom_site_type_symbol
_atom_site_fract_x
_atom_site_fract_y
_atom_site_fract_z
_atom_site_U_iso_or_equiv
_atom_site_adp_type
_atom_site_occupancy
_atom_site_symmetry_multiplicity
_atom_site_calc_flag
_atom_site_refinement_flags
_atom_site_disorder_assembly
_atom_site_disorder_group
Gd1 Gd 0.67044(3) 0.75727(2) 0.680805(15) 0.04564(10) Uani 1 1 d . . .
O1 O 0.4848(3) 0.7272(3) 0.6276(2) 0.0627(13) Uani 1 1 d . . .
O2 O 0.8633(3) 0.8271(3) 0.74666(19) 0.0541(12) Uani 1 1 d . . .
O3 O 0.8126(4) 0.9417(3) 0.9484(2) 0.0648(13) Uani 1 1 d . . .
O4 O 0.6748(4) 0.6311(3) 0.7120(2) 0.0650(13) Uani 1 1 d . . .
O5 O 0.7328(3) 0.8950(2) 0.65078(18) 0.0512(11) Uani 1 1 d . . .
O6 O 0.9626(3) 0.8380(3) 0.5170(2) 0.0567(12) Uani 1 1 d . . .
N1 N 0.6216(4) 0.6639(3) 0.5585(2) 0.0482(14) Uani 1 1 d . . .
N2 N 0.8281(4) 0.7186(3) 0.6260(2) 0.0515(14) Uani 1 1 d . . .
N3 N 0.9365(4) 0.7537(3) 0.6663(2) 0.0616(16) Uani 1 1 d . . .
H3B H 0.9934 0.7404 0.6526 0.074 Uiso 1 1 calc R . .
N4 N 0.8358(5) 1.2208(4) 0.9142(3) 0.0835(19) Uani 1 1 d . B .
H4B H 0.8669 1.2622 0.8972 0.100 Uiso 1 1 calc R . .
N6 N 0.6002(4) 0.7533(3) 0.7877(2) 0.0481(14) Uani 1 1 d . . .
N7 N 0.6394(4) 0.8983(3) 0.7534(2) 0.0445(13) Uani 1 1 d . . .
N8 N 0.6718(4) 0.9749(3) 0.7343(2) 0.0486(14) Uani 1 1 d . . .
H8A H 0.6606 1.0238 0.7554 0.058 Uiso 1 1 calc R . .
N9 N 1.3201(4) 0.9722(4) 0.6678(3) 0.0719(18) Uani 1 1 d . . .
H9A H 1.3639 1.0172 0.7012 0.086 Uiso 1 1 calc R . .
N10 N 0.6347(5) 0.7054(4) 0.3371(3) 0.079(2) Uani 1 1 d . . .
H10B H 0.5675 0.7047 0.3196 0.094 Uiso 1 1 calc R . .
C1 C 0.4407(5) 0.6783(4) 0.5610(3) 0.059(2) Uani 1 1 d . . .
C2 C 0.3310(6) 0.6591(4) 0.5264(3) 0.077(2) Uani 1 1 d . . .
H2A H 0.2816 0.6826 0.5494 0.092 Uiso 1 1 calc R . .
C3 C 0.2907(7) 0.6056(5) 0.4580(4) 0.084(3) Uani 1 1 d . . .
H3A H 0.2160 0.5958 0.4359 0.101 Uiso 1 1 calc R . .
C4 C 0.3583(6) 0.5675(5) 0.4228(4) 0.078(2) Uani 1 1 d . . .
H4A H 0.3291 0.5296 0.3778 0.093 Uiso 1 1 calc R . .
C5 C 0.4728(6) 0.5856(4) 0.4549(3) 0.058(2) Uani 1 1 d . . .
C6 C 0.5505(6) 0.5496(4) 0.4251(3) 0.067(2) Uani 1 1 d . . .
H6A H 0.5270 0.5106 0.3803 0.080 Uiso 1 1 calc R . .
C7 C 0.6577(6) 0.5699(4) 0.4594(3) 0.062(2) Uani 1 1 d . . .
H7A H 0.7085 0.5450 0.4392 0.075 Uiso 1 1 calc R . .
C8 C 0.6925(5) 0.6296(4) 0.5266(3) 0.0530(18) Uani 1 1 d . . .
C9 C 0.5121(6) 0.6413(4) 0.5234(3) 0.0533(18) Uani 1 1 d . . .
C10 C 0.8081(5) 0.6611(4) 0.5671(3) 0.0574(19) Uani 1 1 d . . .
H10A H 0.8649 0.6404 0.5509 0.069 Uiso 1 1 calc R . .
C11 C 0.9469(5) 0.8111(4) 0.7293(3) 0.0504(17) Uani 1 1 d . . .
C12 C 1.0626(5) 0.8538(4) 0.7744(3) 0.0566(19) Uani 1 1 d . . .
C13 C 1.1564(5) 0.8413(5) 0.7519(3) 0.076(2) Uani 1 1 d . . .
H13A H 1.1480 0.8059 0.7070 0.091 Uiso 1 1 calc R . .
C14 C 1.2644(6) 0.8806(5) 0.7951(4) 0.093(3) Uani 1 1 d . . .
H14A H 1.3273 0.8710 0.7791 0.112 Uiso 1 1 calc R . .
C15 C 1.2775(6) 0.9325(5) 0.8601(4) 0.094(3) Uani 1 1 d . . .
H15A H 1.3494 0.9578 0.8893 0.113 Uiso 1 1 calc R . .
C16 C 1.1832(6) 0.9484(5) 0.8837(4) 0.079(2) Uani 1 1 d . . .
H16A H 1.1931 0.9863 0.9279 0.095 Uiso 1 1 calc R . .
C17 C 1.0743(5) 0.9078(4) 0.8413(3) 0.0553(18) Uani 1 1 d . . .
C18 C 0.9781(5) 0.9185(4) 0.8745(3) 0.0510(18) Uani 1 1 d . . .
C19 C 0.9454(5) 0.9968(4) 0.8835(3) 0.0503(18) Uani 1 1 d . . .
C20 C 0.9895(6) 1.0662(4) 0.8561(3) 0.062(2) Uani 1 1 d . . .
H20A H 1.0450 1.0615 0.8309 0.074 Uiso 1 1 calc R . .
C21 C 0.9546(6) 1.1399(4) 0.8647(3) 0.064(2) Uani 1 1 d . . .
C22 C 0.8696(6) 1.1495(4) 0.9046(3) 0.062(2) Uani 1 1 d . . .
C23 C 0.8234(6) 1.0790(4) 0.9310(3) 0.067(2) Uani 1 1 d . . .
H23A H 0.7668 1.0821 0.9555 0.080 Uiso 1 1 calc R . .
C24 C 0.8619(5) 1.0056(4) 0.9205(3) 0.0555(19) Uani 1 1 d . . .
C25 C 0.8446(6) 0.8662(4) 0.9423(3) 0.060(2) Uani 1 1 d . . .
C26 C 0.7932(7) 0.8096(4) 0.9744(3) 0.077(2) Uani 1 1 d . C .
H26A H 0.7402 0.8217 0.9997 0.092 Uiso 1 1 calc R . .
C27 C 0.8250(7) 0.7280(5) 0.9674(3) 0.089(3) Uani 1 1 d D . .
C28 C 0.9034(7) 0.7112(4) 0.9281(4) 0.081(3) Uani 1 1 d . C .
C29 C 0.9519(6) 0.7710(4) 0.8975(3) 0.070(2) Uani 1 1 d . . .
H29A H 1.0038 0.7587 0.8713 0.085 Uiso 1 1 calc R C .
C30 C 0.9260(5) 0.8526(4) 0.9039(3) 0.0547(19) Uani 1 1 d . C .
C31 C 0.7502(7) 1.2340(5) 0.9514(5) 0.109(3) Uani 1 1 d . . .
H31C H 0.7702 1.2252 0.9965 0.131 Uiso 0.35 1 calc PR A 2
H31D H 0.6789 1.1887 0.9265 0.131 Uiso 0.35 1 calc PR A 2
H31A H 0.6888 1.1791 0.9352 0.131 Uiso 0.65 1 d PR A 1
H31B H 0.7221 1.2785 0.9374 0.131 Uiso 0.65 1 d PR A 1
C32 C 0.7736(14) 1.2567(10) 1.0225(8) 0.142(6) Uiso 0.65 1 d P B 1
H32A H 0.7915 1.2089 1.0373 0.213 Uiso 0.65 1 calc PR B 1
H32B H 0.7085 1.2670 1.0386 0.213 Uiso 0.65 1 calc PR B 1
H32C H 0.8371 1.3101 1.0412 0.213 Uiso 0.65 1 calc PR B 1
C32' C 0.7315(18) 1.3328(12) 0.9627(11) 0.087(7) Uiso 0.35 1 d P B 2
H32D H 0.6727 1.3362 0.9876 0.131 Uiso 0.35 1 calc PR B 2
H32E H 0.7101 1.3419 0.9184 0.131 Uiso 0.35 1 calc PR B 2
H32F H 0.8008 1.3782 0.9887 0.131 Uiso 0.35 1 calc PR B 2
C33 C 1.0040(7) 1.2144(4) 0.8336(4) 0.093(3) Uani 1 1 d . . .
H33A H 1.0589 1.1989 0.8088 0.140 Uiso 1 1 calc R . .
H33B H 1.0398 1.2693 0.8702 0.140 Uiso 1 1 calc R . .
H33C H 0.9441 1.2218 0.8024 0.140 Uiso 1 1 calc R . .
N5 N 0.8174(8) 0.6696(6) 1.0050(5) 0.078(4) Uiso 0.443(8) 1 d PD C 1
H5A H 0.8583 0.6344 1.0067 0.094 Uiso 0.443(8) 1 calc PR C 1
C34 C 0.7215(9) 0.6767(6) 1.0449(6) 0.064(5) Uiso 0.443(8) 1 d PD C 1
H34A H 0.6584 0.6845 1.0157 0.077 Uiso 0.443(8) 1 calc PR C 1
H34B H 0.7498 0.7277 1.0862 0.077 Uiso 0.443(8) 1 calc PR C 1
C35 C 0.6818(14) 0.5882(7) 1.0652(8) 0.092(6) Uiso 0.443(8) 1 d PD C 1
H35A H 0.6257 0.5923 1.0922 0.138 Uiso 0.443(8) 1 calc PR C 1
H35B H 0.7457 0.5795 1.0920 0.138 Uiso 0.443(8) 1 calc PR C 1
H35C H 0.6497 0.5386 1.0239 0.138 Uiso 0.443(8) 1 calc PR C 1
N5' N 0.7606(7) 0.6723(6) 0.9976(4) 0.071(3) Uiso 0.557(8) 1 d PD C 2
H5'A H 0.7709 0.6208 0.9921 0.086 Uiso 0.557(8) 1 calc PR C 2
C34' C 0.6710(9) 0.6901(7) 1.0405(6) 0.121(6) Uiso 0.557(8) 1 d PD C 2
H34C H 0.7072 0.7406 1.0816 0.145 Uiso 0.557(8) 1 calc PR C 2
H34D H 0.6122 0.7045 1.0129 0.145 Uiso 0.557(8) 1 calc PR C 2
C35' C 0.6171(16) 0.6055(10) 1.0622(9) 0.161(9) Uiso 0.557(8) 1 d PD C 2
H35D H 0.5602 0.6160 1.0871 0.242 Uiso 0.557(8) 1 calc PR C 2
H35E H 0.6750 0.5931 1.0914 0.242 Uiso 0.557(8) 1 calc PR C 2
H35F H 0.5831 0.5552 1.0215 0.242 Uiso 0.557(8) 1 calc PR C 2
C36 C 0.9267(7) 0.6223(5) 0.9168(4) 0.110(3) Uani 1 1 d U . .
H36A H 0.9816 0.6202 0.8887 0.165 Uiso 1 1 calc R C .
H36B H 0.8576 0.5749 0.8938 0.165 Uiso 1 1 calc R . .
H36C H 0.9557 0.6153 0.9607 0.165 Uiso 1 1 calc R . .
C37 C 0.6281(6) 0.6113(4) 0.7632(3) 0.066(2) Uani 1 1 d . . .
C38 C 0.6153(7) 0.5312(5) 0.7796(4) 0.082(2) Uani 1 1 d U . .
H38A H 0.6418 0.4876 0.7546 0.099 Uiso 1 1 calc R . .
C39 C 0.5622(7) 0.5152(5) 0.8343(4) 0.096(2) Uani 1 1 d U . .
H39A H 0.5571 0.4618 0.8450 0.116 Uiso 1 1 calc R . .
C40 C 0.5190(7) 0.5745(5) 0.8713(4) 0.092(2) Uani 1 1 d U . .
H40A H 0.4815 0.5609 0.9052 0.110 Uiso 1 1 calc R . .
C41 C 0.5313(7) 0.6562(5) 0.8579(3) 0.074(2) Uani 1 1 d . . .
C42 C 0.4944(6) 0.7257(5) 0.8934(3) 0.084(3) Uani 1 1 d . . .
H42A H 0.4567 0.7172 0.9284 0.101 Uiso 1 1 calc R . .
C43 C 0.5123(6) 0.8051(4) 0.8783(3) 0.069(2) Uani 1 1 d . . .
H43A H 0.4878 0.8503 0.9031 0.083 Uiso 1 1 calc R . .
C44 C 0.5683(5) 0.8180(4) 0.8246(3) 0.0530(18) Uani 1 1 d . . .
C45 C 0.5849(6) 0.6741(4) 0.8040(3) 0.060(2) Uani 1 1 d . . .
C46 C 0.5939(5) 0.8994(4) 0.8055(3) 0.0530(18) Uani 1 1 d . . .
H46A H 0.5783 0.9499 0.8297 0.064 Uiso 1 1 calc R . .
C47 C 0.7212(5) 0.9686(4) 0.6813(3) 0.0462(16) Uani 1 1 d . . .
C48 C 0.7639(5) 1.0495(4) 0.6578(3) 0.0452(16) Uani 1 1 d . . .
C49 C 0.7314(5) 1.1257(4) 0.6823(3) 0.0617(19) Uani 1 1 d . . .
H49A H 0.6820 1.1259 0.7122 0.074 Uiso 1 1 calc R . .
C50 C 0.7728(6) 1.1999(4) 0.6621(4) 0.071(2) Uani 1 1 d . . .
H50A H 0.7510 1.2506 0.6778 0.085 Uiso 1 1 calc R . .
C51 C 0.8466(6) 1.1995(4) 0.6186(4) 0.075(2) Uani 1 1 d . . .
H51A H 0.8755 1.2506 0.6057 0.090 Uiso 1 1 calc R . .
C52 C 0.8771(6) 1.1283(4) 0.5952(3) 0.065(2) Uani 1 1 d . . .
H52A H 0.9274 1.1300 0.5659 0.078 Uiso 1 1 calc R . .
C53 C 0.8363(5) 1.0508(4) 0.6129(3) 0.0497(17) Uani 1 1 d . . .
C54 C 0.8788(5) 0.9721(4) 0.5816(3) 0.0498(17) Uani 1 1 d . . .
C55 C 0.9876(5) 0.9719(4) 0.6067(3) 0.0468(16) Uani 1 1 d . . .
C56 C 1.0677(5) 1.0381(4) 0.6660(3) 0.0604(19) Uani 1 1 d . . .
H56A H 1.0437 1.0833 0.6912 0.072 Uiso 1 1 calc R . .
C57 C 1.1742(5) 1.0386(4) 0.6871(3) 0.0582(19) Uani 1 1 d . . .
C58 C 1.2130(5) 0.9724(4) 0.6485(3) 0.061(2) Uani 1 1 d . . .
C59 C 1.1361(6) 0.9053(4) 0.5927(3) 0.063(2) Uani 1 1 d . . .
H59A H 1.1594 0.8589 0.5687 0.076 Uiso 1 1 calc R . .
C60 C 1.0286(5) 0.9059(4) 0.5725(3) 0.0506(17) Uani 1 1 d . . .
C61 C 0.8564(5) 0.8394(4) 0.4898(3) 0.0506(17) Uani 1 1 d . . .
C62 C 0.7998(5) 0.7721(4) 0.4296(3) 0.0573(19) Uani 1 1 d . . .
H62A H 0.8332 0.7296 0.4105 0.069 Uiso 1 1 calc R . .
C63 C 0.6898(6) 0.7685(4) 0.3974(3) 0.060(2) Uani 1 1 d . . .
C64 C 0.6373(6) 0.8307(4) 0.4304(3) 0.0601(19) Uani 1 1 d . . .
C65 C 0.6991(5) 0.8956(4) 0.4896(3) 0.0584(19) Uani 1 1 d . . .
H65A H 0.6652 0.9367 0.5105 0.070 Uiso 1 1 calc R . .
C66 C 0.8102(5) 0.9044(4) 0.5209(3) 0.0504(17) Uani 1 1 d . . .
C67 C 1.3703(6) 0.9041(5) 0.6385(3) 0.076(2) Uani 1 1 d . . .
H67A H 1.3136 0.8459 0.6253 0.092 Uiso 1 1 calc R . .
H67B H 1.4319 0.9044 0.6737 0.092 Uiso 1 1 calc R . .
C68 C 1.4153(6) 0.9179(5) 0.5758(4) 0.099(3) Uani 1 1 d . . .
H68A H 1.4469 0.8710 0.5584 0.149 Uiso 1 1 calc R . .
H68B H 1.4731 0.9746 0.5888 0.149 Uiso 1 1 calc R . .
H68C H 1.3545 0.9167 0.5404 0.149 Uiso 1 1 calc R . .
C69 C 1.2506(6) 1.1063(4) 0.7501(4) 0.078(2) Uani 1 1 d . . .
H69A H 1.2118 1.1468 0.7698 0.117 Uiso 1 1 calc R . .
H69B H 1.3167 1.1390 0.7381 0.117 Uiso 1 1 calc R . .
H69C H 1.2730 1.0772 0.7832 0.117 Uiso 1 1 calc R . .
C70 C 0.6780(7) 0.6390(5) 0.2992(4) 0.100(3) Uani 1 1 d . . .
H70A H 0.7201 0.6173 0.3316 0.120 Uiso 1 1 calc R . .
H70B H 0.6149 0.5888 0.2695 0.120 Uiso 1 1 calc R . .
C71 C 0.7498(10) 0.6731(6) 0.2581(5) 0.153(4) Uani 1 1 d . . .
H71A H 0.7778 0.6270 0.2344 0.229 Uiso 1 1 calc R . .
H71B H 0.8124 0.7227 0.2873 0.229 Uiso 1 1 calc R . .
H71C H 0.7077 0.6926 0.2247 0.229 Uiso 1 1 calc R . .
C72 C 0.5161(6) 0.8213(5) 0.4003(4) 0.085(3) Uani 1 1 d . . .
H72A H 0.4936 0.8681 0.4281 0.128 Uiso 1 1 calc R . .
H72B H 0.4681 0.7643 0.3998 0.128 Uiso 1 1 calc R . .
H72C H 0.5091 0.8255 0.3538 0.128 Uiso 1 1 calc R . .
Cl1 Cl 0.53423(18) 1.09757(14) 1.79261(11) 0.0982(7) Uani 1 1 d . . .
O2W O 1.5305(5) 1.0240(4) 0.9879(3) 0.0256(15) Uiso 0.50 1 d P . .
O1W O 0.4320(4) 0.7114(3) 1.2225(2) 0.0825(16) Uani 1 1 d . . .
O3W O 1.0865(4) 0.6639(4) 1.5957(3) 0.128(2) Uani 1 1 d U . .
O4W O 1.1230(7) 1.4202(5) 1.2747(4) 0.113(3) Uani 0.67 1 d P . .
O5W O 1.1405(10) 1.5047(8) 1.8459(8) 0.167(6) Uani 0.50 1 d P . .
O6W O 1.0626(13) 1.5703(7) 1.2808(8) 0.168(7) Uani 0.50 1 d P . .
O7W O 1.5464(11) 1.3411(9) 0.9289(7) 0.148(5) Uani 0.50 1 d P . .
O8W O 1.4484(7) 1.1539(5) 0.9343(4) 0.188(3) Uani 1 1 d U . .
O9W O 2.3123(6) 1.6937(5) 1.6979(3) 0.155(3) Uani 1 1 d U . .
O11W O 0.9572(6) 0.6056(5) 1.4205(4) 0.175(3) Uani 1 1 d U . .
O12W O 1.1921(8) 1.6123(6) 1.1954(6) 0.161(4) Uani 0.67 1 d PU . .
O10W O 0.9998(7) 1.5658(5) 1.0720(4) 0.055(2) Uiso 0.50 1 d P . .
O13W O 0.7675(15) 1.4711(11) 0.9920(9) 0.113(6) Uiso 0.33 1 d P . .
O14W O 1.1260(15) 1.6660(11) 1.7996(9) 0.118(6) Uiso 0.33 1 d P . .
O15W O 2.2614(19) 1.5487(14) 1.7157(11) 0.158(8) Uiso 0.33 1 d P . .
O16W O 1.0000 0.5000 1.5000 0.161(12) Uiso 0.33 2 d SP . .

loop_
_atom_site_aniso_label
_atom_site_aniso_U_11
_atom_site_aniso_U_22
_atom_site_aniso_U_33
_atom_site_aniso_U_23
_atom_site_aniso_U_13
_atom_site_aniso_U_12
Gd1 0.04727(18) 0.05096(17) 0.03635(16) 0.00819(13) 0.01152(13) 0.01408(14)
O1 0.049(3) 0.076(3) 0.045(2) -0.005(2) 0.004(2) 0.013(2)
O2 0.043(2) 0.069(2) 0.047(2) 0.004(2) 0.0092(19) 0.024(2)
O3 0.075(3) 0.068(3) 0.057(3) 0.021(2) 0.026(2) 0.021(2)
O4 0.097(3) 0.058(2) 0.049(2) 0.019(2) 0.025(2) 0.030(2)
O5 0.063(3) 0.054(2) 0.049(2) 0.0184(19) 0.0292(19) 0.026(2)
O6 0.045(2) 0.066(2) 0.058(3) 0.012(2) 0.012(2) 0.019(2)
N1 0.052(3) 0.049(3) 0.036(3) 0.004(2) 0.009(2) 0.012(2)
N2 0.050(3) 0.062(3) 0.044(3) 0.010(2) 0.014(2) 0.022(2)
N3 0.042(3) 0.081(3) 0.055(3) -0.003(3) 0.010(3) 0.030(3)
N4 0.092(4) 0.079(4) 0.097(4) 0.026(3) 0.038(4) 0.049(3)
N6 0.055(3) 0.049(3) 0.036(3) 0.010(2) 0.010(2) 0.009(2)
N7 0.038(3) 0.053(3) 0.038(3) 0.008(2) 0.012(2) 0.011(2)
N8 0.058(3) 0.044(3) 0.048(3) 0.010(2) 0.023(2) 0.019(2)
N9 0.053(3) 0.084(4) 0.068(4) -0.001(3) 0.010(3) 0.027(3)
N10 0.061(4) 0.092(4) 0.067(4) 0.008(3) 0.001(3) 0.017(3)
C1 0.048(4) 0.059(4) 0.063(4) 0.017(3) 0.004(3) 0.010(3)
C2 0.061(5) 0.090(5) 0.061(5) 0.000(4) -0.005(4) 0.021(4)
C3 0.070(5) 0.086(5) 0.072(5) 0.004(4) -0.014(4) 0.019(4)
C4 0.081(6) 0.081(5) 0.052(4) 0.008(4) -0.002(4) 0.012(4)
C5 0.065(5) 0.056(4) 0.037(3) 0.007(3) -0.001(3) 0.003(3)
C6 0.082(5) 0.065(4) 0.036(4) 0.002(3) 0.015(3) 0.005(4)
C7 0.076(5) 0.053(4) 0.047(4) -0.001(3) 0.021(3) 0.012(4)
C8 0.062(4) 0.052(4) 0.043(3) 0.010(3) 0.018(3) 0.015(3)
C9 0.061(4) 0.048(3) 0.044(4) 0.009(3) 0.012(3) 0.008(3)
C10 0.059(4) 0.066(4) 0.048(4) 0.000(3) 0.023(3) 0.030(3)
C11 0.045(4) 0.062(4) 0.043(4) 0.012(3) 0.004(3) 0.021(3)
C12 0.041(4) 0.076(4) 0.049(4) 0.012(3) 0.005(3) 0.020(3)
C13 0.043(4) 0.119(6) 0.058(4) 0.006(4) 0.005(3) 0.035(4)
C14 0.059(5) 0.136(7) 0.081(5) 0.016(5) 0.016(4) 0.039(5)
C15 0.043(5) 0.127(6) 0.086(6) 0.005(5) -0.015(4) 0.022(4)
C16 0.053(5) 0.099(5) 0.068(5) 0.010(4) -0.001(4) 0.016(4)
C17 0.043(4) 0.063(4) 0.057(4) 0.012(3) 0.008(3) 0.020(3)
C18 0.054(4) 0.051(4) 0.035(3) 0.002(3) 0.000(3) 0.008(3)
C19 0.046(4) 0.049(3) 0.046(4) 0.008(3) 0.000(3) 0.010(3)
C20 0.062(4) 0.058(4) 0.064(4) 0.016(3) 0.011(3) 0.021(3)
C21 0.067(5) 0.061(4) 0.055(4) 0.014(3) 0.006(3) 0.012(4)
C22 0.069(5) 0.062(4) 0.055(4) 0.014(3) 0.009(3) 0.027(4)
C23 0.064(4) 0.085(5) 0.054(4) 0.017(4) 0.016(3) 0.030(4)
C24 0.059(4) 0.058(4) 0.047(4) 0.007(3) 0.007(3) 0.024(3)
C25 0.078(5) 0.052(4) 0.041(4) 0.005(3) 0.002(3) 0.018(4)
C26 0.105(6) 0.062(4) 0.052(4) 0.015(4) 0.013(4) 0.009(4)
C27 0.136(8) 0.061(4) 0.049(4) 0.026(4) 0.007(4) -0.008(5)
C28 0.127(7) 0.056(4) 0.057(5) 0.009(4) 0.013(4) 0.037(4)
C29 0.099(6) 0.059(4) 0.050(4) 0.008(3) 0.006(4) 0.032(4)
C30 0.057(4) 0.058(4) 0.039(3) 0.007(3) -0.002(3) 0.013(3)
C31 0.108(6) 0.103(6) 0.137(8) 0.041(5) 0.024(6) 0.065(5)
C33 0.116(7) 0.071(5) 0.104(6) 0.032(4) 0.044(5) 0.030(5)
C36 0.122(4) 0.103(4) 0.108(4) 0.039(3) 0.014(3) 0.039(3)
C37 0.095(5) 0.051(4) 0.047(4) 0.015(3) 0.006(4) 0.018(4)
C38 0.094(4) 0.072(3) 0.078(3) 0.021(3) 0.023(3) 0.020(3)
C39 0.110(4) 0.089(4) 0.088(4) 0.036(3) 0.020(3) 0.018(3)
C40 0.099(4) 0.092(4) 0.082(4) 0.034(3) 0.029(3) 0.014(3)
C41 0.100(6) 0.062(4) 0.046(4) 0.010(3) 0.027(4) 0.001(4)
C42 0.097(6) 0.096(5) 0.054(4) 0.023(4) 0.041(4) 0.006(5)
C43 0.087(5) 0.069(4) 0.052(4) 0.012(3) 0.038(3) 0.016(4)
C44 0.061(4) 0.058(4) 0.036(3) 0.008(3) 0.016(3) 0.015(3)
C45 0.070(5) 0.060(4) 0.037(4) 0.006(3) 0.010(3) 0.005(4)
C46 0.060(4) 0.060(4) 0.040(3) 0.010(3) 0.016(3) 0.022(3)
C47 0.040(3) 0.047(3) 0.050(4) 0.007(3) 0.012(3) 0.018(3)
C48 0.045(3) 0.047(3) 0.046(3) 0.015(3) 0.013(3) 0.017(3)
C49 0.070(4) 0.055(4) 0.075(4) 0.023(3) 0.028(3) 0.033(3)
C50 0.070(5) 0.052(4) 0.086(5) 0.015(4) 0.008(4) 0.023(4)
C51 0.084(5) 0.069(4) 0.085(5) 0.042(4) 0.029(4) 0.021(4)
C52 0.085(5) 0.054(4) 0.070(4) 0.026(3) 0.037(4) 0.025(4)
C53 0.046(4) 0.064(4) 0.043(3) 0.018(3) 0.013(3) 0.021(3)
C54 0.051(4) 0.064(4) 0.044(3) 0.026(3) 0.028(3) 0.015(3)
C55 0.041(3) 0.057(3) 0.046(3) 0.014(3) 0.015(3) 0.019(3)
C56 0.066(4) 0.064(4) 0.060(4) 0.015(3) 0.028(3) 0.028(3)
C57 0.046(4) 0.066(4) 0.056(4) 0.006(3) 0.009(3) 0.019(3)
C58 0.039(4) 0.076(4) 0.066(4) 0.017(4) 0.010(3) 0.020(3)
C59 0.066(4) 0.064(4) 0.060(4) 0.011(3) 0.025(3) 0.021(3)
C60 0.038(4) 0.068(4) 0.046(4) 0.014(3) 0.011(3) 0.019(3)
C61 0.050(4) 0.061(4) 0.041(3) 0.015(3) 0.015(3) 0.012(3)
C62 0.058(4) 0.062(4) 0.057(4) 0.016(3) 0.024(3) 0.023(3)
C63 0.057(4) 0.068(4) 0.049(4) 0.020(3) 0.009(3) 0.010(4)
C64 0.059(4) 0.075(4) 0.049(4) 0.019(3) 0.015(3) 0.021(4)
C65 0.062(4) 0.071(4) 0.049(4) 0.018(3) 0.022(3) 0.025(3)
C66 0.042(4) 0.067(4) 0.044(3) 0.017(3) 0.014(3) 0.015(3)
C67 0.048(4) 0.104(5) 0.071(5) 0.008(4) 0.011(4) 0.030(4)
C68 0.095(6) 0.108(6) 0.109(6) 0.021(5) 0.044(5) 0.053(5)
C69 0.060(4) 0.087(5) 0.081(5) 0.004(4) 0.017(4) 0.033(4)
C70 0.101(7) 0.095(6) 0.085(6) -0.001(5) 0.018(5) 0.025(5)
C71 0.265(12) 0.132(7) 0.114(7) 0.048(6) 0.096(8) 0.108(8)
C72 0.057(5) 0.118(6) 0.070(5) 0.015(4) -0.003(4) 0.029(4)
Cl1 0.0808(14) 0.1030(14) 0.1042(16) 0.0049(12) 0.0270(12) 0.0372(12)
O1W 0.089(4) 0.069(3) 0.070(3) -0.002(2) -0.009(3) 0.025(3)
O3W 0.056(3) 0.158(4) 0.153(4) -0.024(4) 0.036(3) 0.062(3)
O4W 0.123(6) 0.113(5) 0.106(6) 0.009(5) -0.011(5) 0.083(5)
O5W 0.125(9) 0.135(9) 0.198(13) -0.065(9) 0.006(9) 0.091(7)
O6W 0.183(14) 0.071(7) 0.211(15) 0.006(9) -0.006(12) 0.035(8)
O7W 0.145(10) 0.166(10) 0.176(12) 0.063(9) 0.079(9) 0.086(9)
O8W 0.153(5) 0.209(6) 0.166(6) -0.015(5) 0.049(5) 0.051(5)
O9W 0.118(5) 0.213(6) 0.126(4) 0.038(4) 0.041(4) 0.038(4)
O11W 0.140(5) 0.177(5) 0.230(6) 0.046(5) 0.085(4) 0.076(4)
O12W 0.122(6) 0.101(5) 0.208(7) -0.044(5) 0.065(5) 0.016(5)

loop_
_atom_type_symbol
_atom_type_description
_atom_type_scat_dispersion_real
_atom_type_scat_dispersion_imag
_atom_type_scat_source
C C 0.0033 0.0016 'International Tables Vol C Tables 4.2.6.8 and 6.1.1.4'
H H 0.0000 0.0000 'International Tables Vol C Tables 4.2.6.8 and 6.1.1.4'
N N 0.0061 0.0033 'International Tables Vol C Tables 4.2.6.8 and 6.1.1.4'
O O 0.0106 0.0060 'International Tables Vol C Tables 4.2.6.8 and 6.1.1.4'
Cl Cl 0.1484 0.1585 'International Tables Vol C Tables 4.2.6.8 and 6.1.1.4'
Gd Gd -0.1653 3.9035 'International Tables Vol C Tables 4.2.6.8 and 6.1.1.4'

loop_
_geom_angle_atom_site_label_1
_geom_angle_atom_site_label_2
_geom_angle_atom_site_label_3
_geom_angle
_geom_angle_site_symmetry_1
_geom_angle_site_symmetry_3
_geom_angle_publ_flag
O1 Gd1 O4 103.94(16) . . ?
O1 Gd1 O2 165.42(14) . . ?
O4 Gd1 O2 88.17(15) . . ?
O1 Gd1 O5 93.97(14) . . ?
O4 Gd1 O5 160.65(15) . . ?
O2 Gd1 O5 75.30(13) . . ?
O1 Gd1 N1 66.73(15) . . ?
O4 Gd1 N1 87.54(14) . . ?
O2 Gd1 N1 122.78(15) . . ?
O5 Gd1 N1 92.97(14) . . ?
O1 Gd1 N6 85.85(15) . . ?
O4 Gd1 N6 67.58(15) . . ?
O2 Gd1 N6 91.46(14) . . ?
O5 Gd1 N6 121.87(14) . . ?
N1 Gd1 N6 137.54(15) . . ?
O1 Gd1 N2 127.64(14) . . ?
O4 Gd1 N2 79.34(16) . . ?
O2 Gd1 N2 61.96(13) . . ?
O5 Gd1 N2 83.97(14) . . ?
N1 Gd1 N2 61.18(15) . . ?
N6 Gd1 N2 138.33(16) . . ?
O1 Gd1 N7 82.98(14) . . ?
O4 Gd1 N7 127.47(15) . . ?
O2 Gd1 N7 83.19(13) . . ?
O5 Gd1 N7 61.31(14) . . ?
N1 Gd1 N7 139.16(15) . . ?
N6 Gd1 N7 61.01(15) . . ?
N2 Gd1 N7 136.49(14) . . ?
C1 O1 Gd1 123.0(4) . . ?
C11 O2 Gd1 125.6(3) . . ?
C24 O3 C25 120.9(5) . . ?
C37 O4 Gd1 121.5(4) . . ?
C47 O5 Gd1 125.3(4) . . ?
C60 O6 C61 119.0(5) . . ?
C8 N1 C9 118.1(5) . . ?
C8 N1 Gd1 124.7(4) . . ?
C9 N1 Gd1 117.1(4) . . ?
C10 N2 N3 119.9(5) . . ?
C10 N2 Gd1 122.4(4) . . ?
N3 N2 Gd1 117.1(3) . . ?
C11 N3 N2 114.8(5) . . ?
C11 N3 H3B 122.6 . . ?
N2 N3 H3B 122.6 . . ?
C22 N4 C31 123.9(7) . . ?
C22 N4 H4B 118.0 . . ?
C31 N4 H4B 118.0 . . ?
C44 N6 C45 119.9(5) . . ?
C44 N6 Gd1 124.2(4) . . ?
C45 N6 Gd1 115.5(4) . . ?
C46 N7 N8 119.4(5) . . ?
C46 N7 Gd1 122.7(4) . . ?
N8 N7 Gd1 117.9(3) . . ?
C47 N8 N7 115.4(5) . . ?
C47 N8 H8A 122.3 . . ?
N7 N8 H8A 122.3 . . ?
C58 N9 C67 127.1(5) . . ?
C58 N9 H9A 116.5 . . ?
C67 N9 H9A 116.5 . . ?
C63 N10 C70 126.0(6) . . ?
C63 N10 H10B 117.0 . . ?
C70 N10 H10B 117.0 . . ?
O1 C1 C2 125.5(6) . . ?
O1 C1 C9 118.0(6) . . ?
C2 C1 C9 116.4(6) . . ?
C1 C2 C3 122.1(7) . . ?
C1 C2 H2A 118.9 . . ?
C3 C2 H2A 118.9 . . ?
C4 C3 C2 121.3(7) . . ?
C4 C3 H3A 119.4 . . ?
C2 C3 H3A 119.4 . . ?
C3 C4 C5 119.6(6) . . ?
C3 C4 H4A 120.2 . . ?
C5 C4 H4A 120.2 . . ?
C6 C5 C9 116.6(6) . . ?
C6 C5 C4 125.3(6) . . ?
C9 C5 C4 118.1(7) . . ?
C7 C6 C5 121.4(6) . . ?
C7 C6 H6A 119.3 . . ?
C5 C6 H6A 119.3 . . ?
C6 C7 C8 118.8(6) . . ?
C6 C7 H7A 120.6 . . ?
C8 C7 H7A 120.6 . . ?
N1 C8 C7 122.5(6) . . ?
N1 C8 C10 113.7(5) . . ?
C7 C8 C10 123.8(6) . . ?
N1 C9 C5 122.5(6) . . ?
N1 C9 C1 115.1(5) . . ?
C5 C9 C1 122.5(6) . . ?
N2 C10 C8 116.7(6) . . ?
N2 C10 H10A 121.7 . . ?
C8 C10 H10A 121.7 . . ?
O2 C11 N3 120.2(5) . . ?
O2 C11 C12 122.3(5) . . ?
N3 C11 C12 117.5(5) . . ?
C13 C12 C17 120.0(6) . . ?
C13 C12 C11 121.6(6) . . ?
C17 C12 C11 118.4(6) . . ?
C12 C13 C14 121.1(6) . . ?
C12 C13 H13A 119.4 . . ?
C14 C13 H13A 119.4 . . ?
C15 C14 C13 119.9(7) . . ?
C15 C14 H14A 120.0 . . ?
C13 C14 H14A 120.0 . . ?
C14 C15 C16 120.0(7) . . ?
C14 C15 H15A 120.0 . . ?
C16 C15 H15A 120.0 . . ?
C17 C16 C15 120.5(6) . . ?
C17 C16 H16A 119.7 . . ?
C15 C16 H16A 119.7 . . ?
C12 C17 C16 118.4(6) . . ?
C12 C17 C18 124.9(5) . . ?
C16 C17 C18 116.4(6) . . ?
C19 C18 C30 118.8(6) . . ?
C19 C18 C17 121.7(6) . . ?
C30 C18 C17 119.2(6) . . ?
C24 C19 C20 117.2(6) . . ?
C24 C19 C18 118.6(6) . . ?
C20 C19 C18 124.1(6) . . ?
C21 C20 C19 122.6(7) . . ?
C21 C20 H20A 118.7 . . ?
C19 C20 H20A 118.7 . . ?
C20 C21 C22 119.8(7) . . ?
C20 C21 C33 121.3(7) . . ?
C22 C21 C33 118.8(6) . . ?
N4 C22 C23 121.5(7) . . ?
N4 C22 C21 120.7(7) . . ?
C23 C22 C21 117.8(6) . . ?
C24 C23 C22 119.9(7) . . ?
C24 C23 H23A 120.1 . . ?
C22 C23 H23A 120.1 . . ?
O3 C24 C23 115.4(6) . . ?
O3 C24 C19 122.0(6) . . ?
C23 C24 C19 122.7(7) . . ?
C26 C25 O3 115.5(7) . . ?
C26 C25 C30 125.0(7) . . ?
O3 C25 C30 119.5(6) . . ?
C25 C26 C27 116.1(8) . . ?
C25 C26 H26A 121.9 . . ?
C27 C26 H26A 121.9 . . ?
N5 C27 N5' 30.6(5) . . ?
N5 C27 C28 104.7(8) . . ?
N5' C27 C28 128.4(8) . . ?
N5 C27 C26 132.7(8) . . ?
N5' C27 C26 110.8(8) . . ?
C28 C27 C26 120.4(7) . . ?
C29 C28 C27 120.2(7) . . ?
C29 C28 C36 120.7(8) . . ?
C27 C28 C36 118.9(7) . . ?
C28 C29 C30 121.7(7) . . ?
C28 C29 H29A 119.1 . . ?
C30 C29 H29A 119.1 . . ?
C25 C30 C18 120.1(6) . . ?
C25 C30 C29 116.5(6) . . ?
C18 C30 C29 123.4(7) . . ?
C32 C31 N4 120.8(10) . . ?
C32 C31 C32' 84.5(11) . . ?
N4 C31 C32' 114.6(10) . . ?
C32 C31 H31C 24.1 . . ?
N4 C31 H31C 108.6 . . ?
C32' C31 H31C 108.6 . . ?
C32 C31 H31D 117.3 . . ?
N4 C31 H31D 108.6 . . ?
C32' C31 H31D 108.6 . . ?
H31C C31 H31D 107.6 . . ?
C32 C31 H31A 106.3 . . ?
N4 C31 H31A 106.8 . . ?
C32' C31 H31A 123.2 . . ?
H31C C31 H31A 92.3 . . ?
H31D C31 H31A 17.6 . . ?
C32 C31 H31B 108.1 . . ?
N4 C31 H31B 107.3 . . ?
C32' C31 H31B 25.1 . . ?
H31C C31 H31B 131.9 . . ?
H31D C31 H31B 89.8 . . ?
H31A C31 H31B 106.8 . . ?
C31 C32 H32A 109.5 . . ?
C31 C32 H32B 109.5 . . ?
H32A C32 H32B 109.5 . . ?
C31 C32 H32C 109.5 . . ?
H32A C32 H32C 109.5 . . ?
H32B C32 H32C 109.5 . . ?
C31 C32' H31B 27.8 . . ?
C31 C32' H32D 109.5 . . ?
H31B C32' H32D 112.4 . . ?
C31 C32' H32E 109.5 . . ?
H31B C32' H32E 83.0 . . ?
H32D C32' H32E 109.5 . . ?
C31 C32' H32F 109.5 . . ?
H31B C32' H32F 128.7 . . ?
H32D C32' H32F 109.5 . . ?
H32E C32' H32F 109.5 . . ?
C21 C33 H33A 109.5 . . ?
C21 C33 H33B 109.5 . . ?
H33A C33 H33B 109.5 . . ?
C21 C33 H33C 109.5 . . ?
H33A C33 H33C 109.5 . . ?
H33B C33 H33C 109.5 . . ?
C27 N5 C34 108.2(8) . . ?
C27 N5 H5A 125.9 . . ?
C34 N5 H5A 125.9 . . ?
N5 C34 C35 107.8(9) . . ?
N5 C34 H34A 110.1 . . ?
C35 C34 H34A 110.1 . . ?
N5 C34 H34B 110.1 . . ?
C35 C34 H34B 110.1 . . ?
H34A C34 H34B 108.5 . . ?
C34 C35 H35A 109.5 . . ?
C34 C35 H35B 109.5 . . ?
H35A C35 H35B 109.5 . . ?
C34 C35 H35C 109.5 . . ?
H35A C35 H35C 109.5 . . ?
H35B C35 H35C 109.5 . . ?
C27 N5' C34' 128.7(9) . . ?
C27 N5' H5'A 115.7 . . ?
C34' N5' H5'A 115.7 . . ?
C35' C34' N5' 109.9(10) . . ?
C35' C34' H34C 109.7 . . ?
N5' C34' H34C 109.7 . . ?
C35' C34' H34D 109.7 . . ?
N5' C34' H34D 109.7 . . ?
H34C C34' H34D 108.2 . . ?
C34' C35' H35D 109.5 . . ?
C34' C35' H35E 109.5 . . ?
H35D C35' H35E 109.5 . . ?
C34' C35' H35F 109.5 . . ?
H35D C35' H35F 109.5 . . ?
H35E C35' H35F 109.5 . . ?
C28 C36 H36A 109.5 . . ?
C28 C36 H36B 109.5 . . ?
H36A C36 H36B 109.5 . . ?
C28 C36 H36C 109.5 . . ?
H36A C36 H36C 109.5 . . ?
H36B C36 H36C 109.5 . . ?
O4 C37 C38 124.7(7) . . ?
O4 C37 C45 119.4(6) . . ?
C38 C37 C45 115.8(7) . . ?
C37 C38 C39 120.8(7) . . ?
C37 C38 H38A 119.6 . . ?
C39 C38 H38A 119.6 . . ?
C40 C39 C38 122.5(8) . . ?
C40 C39 H39A 118.7 . . ?
C38 C39 H39A 118.7 . . ?
C39 C40 C41 119.0(8) . . ?
C39 C40 H40A 120.5 . . ?
C41 C40 H40A 120.5 . . ?
C40 C41 C42 125.6(7) . . ?
C40 C41 C45 119.5(7) . . ?
C42 C41 C45 114.9(7) . . ?
C43 C42 C41 122.1(7) . . ?
C43 C42 H42A 118.9 . . ?
C41 C42 H42A 118.9 . . ?
C42 C43 C44 119.3(7) . . ?
C42 C43 H43A 120.4 . . ?
C44 C43 H43A 120.4 . . ?
N6 C44 C43 120.8(6) . . ?
N6 C44 C46 115.2(5) . . ?
C43 C44 C46 124.0(6) . . ?
N6 C45 C41 122.8(6) . . ?
N6 C45 C37 114.9(6) . . ?
C41 C45 C37 122.3(7) . . ?
N7 C46 C44 116.0(6) . . ?
N7 C46 H46A 122.0 . . ?
C44 C46 H46A 122.0 . . ?
O5 C47 N8 120.1(6) . . ?
O5 C47 C48 120.2(5) . . ?
N8 C47 C48 119.7(5) . . ?
C53 C48 C49 119.0(6) . . ?
C53 C48 C47 121.2(5) . . ?
C49 C48 C47 119.8(5) . . ?
C50 C49 C48 119.5(6) . . ?
C50 C49 H49A 120.3 . . ?
C48 C49 H49A 120.3 . . ?
C49 C50 C51 120.0(7) . . ?
C49 C50 H50A 120.0 . . ?
C51 C50 H50A 120.0 . . ?
C52 C51 C50 121.0(7) . . ?
C52 C51 H51A 119.5 . . ?
C50 C51 H51A 119.5 . . ?
C51 C52 C53 121.6(7) . . ?
C51 C52 H52A 119.2 . . ?
C53 C52 H52A 119.2 . . ?
C52 C53 C48 119.0(6) . . ?
C52 C53 C54 116.3(5) . . ?
C48 C53 C54 124.8(5) . . ?
C55 C54 C66 119.6(6) . . ?
C55 C54 C53 120.8(5) . . ?
C66 C54 C53 119.2(5) . . ?
C54 C55 C60 119.8(5) . . ?
C54 C55 C56 125.5(6) . . ?
C60 C55 C56 114.7(6) . . ?
C57 C56 C55 124.2(6) . . ?
C57 C56 H56A 117.9 . . ?
C55 C56 H56A 117.9 . . ?
C56 C57 C58 118.7(6) . . ?
C56 C57 C69 121.4(6) . . ?
C58 C57 C69 119.9(6) . . ?
N9 C58 C59 121.6(6) . . ?
N9 C58 C57 120.0(6) . . ?
C59 C58 C57 118.3(6) . . ?
C60 C59 C58 121.7(6) . . ?
C60 C59 H59A 119.1 . . ?
C58 C59 H59A 119.1 . . ?
C59 C60 O6 116.2(6) . . ?
C59 C60 C55 122.2(5) . . ?
O6 C60 C55 121.6(5) . . ?
O6 C61 C62 114.8(6) . . ?
O6 C61 C66 122.2(5) . . ?
C62 C61 C66 123.0(6) . . ?
C61 C62 C63 118.8(6) . . ?
C61 C62 H62A 120.6 . . ?
C63 C62 H62A 120.6 . . ?
N10 C63 C62 119.9(6) . . ?
N10 C63 C64 120.7(6) . . ?
C62 C63 C64 119.4(5) . . ?
C65 C64 C63 118.0(6) . . ?
C65 C64 C72 122.3(6) . . ?
C63 C64 C72 119.7(5) . . ?
C64 C65 C66 124.2(6) . . ?
C64 C65 H65A 117.9 . . ?
C66 C65 H65A 117.9 . . ?
C61 C66 C65 116.3(5) . . ?
C61 C66 C54 117.5(6) . . ?
C65 C66 C54 126.2(6) . . ?
N9 C67 C68 113.0(6) . . ?
N9 C67 H67A 109.0 . . ?
C68 C67 H67A 109.0 . . ?
N9 C67 H67B 109.0 . . ?
C68 C67 H67B 109.0 . . ?
H67A C67 H67B 107.8 . . ?
C67 C68 H68A 109.5 . . ?
C67 C68 H68B 109.5 . . ?
H68A C68 H68B 109.5 . . ?
C67 C68 H68C 109.5 . . ?
H68A C68 H68C 109.5 . . ?
H68B C68 H68C 109.5 . . ?
C57 C69 H69A 109.5 . . ?
C57 C69 H69B 109.5 . . ?
H69A C69 H69B 109.5 . . ?
C57 C69 H69C 109.5 . . ?
H69A C69 H69C 109.5 . . ?
H69B C69 H69C 109.5 . . ?
C71 C70 N10 112.2(8) . . ?
C71 C70 H70A 109.2 . . ?
N10 C70 H70A 109.2 . . ?
C71 C70 H70B 109.2 . . ?
N10 C70 H70B 109.2 . . ?
H70A C70 H70B 107.9 . . ?
C70 C71 H71A 109.5 . . ?
C70 C71 H71B 109.5 . . ?
H71A C71 H71B 109.5 . . ?
C70 C71 H71C 109.5 . . ?
H71A C71 H71C 109.5 . . ?
H71B C71 H71C 109.5 . . ?
C64 C72 H72A 109.5 . . ?
C64 C72 H72B 109.5 . . ?
H72A C72 H72B 109.5 . . ?
C64 C72 H72C 109.5 . . ?
H72A C72 H72C 109.5 . . ?
H72B C72 H72C 109.5 . . ?

loop_
_geom_bond_atom_site_label_1
_geom_bond_atom_site_label_2
_geom_bond_distance
_geom_bond_site_symmetry_2
_geom_bond_publ_flag
Gd1 O1 2.286(4) . ?
Gd1 O4 2.291(4) . ?
Gd1 O2 2.410(4) . ?
Gd1 O5 2.421(4) . ?
Gd1 N1 2.476(4) . ?
Gd1 N6 2.479(5) . ?
Gd1 N2 2.546(5) . ?
Gd1 N7 2.558(4) . ?
O1 C1 1.345(7) . ?
O2 C11 1.221(7) . ?
O3 C24 1.354(7) . ?
O3 C25 1.365(7) . ?
O4 C37 1.333(8) . ?
O5 C47 1.257(6) . ?
O6 C60 1.352(6) . ?
O6 C61 1.370(7) . ?
N1 C8 1.329(8) . ?
N1 C9 1.360(7) . ?
N2 C10 1.274(6) . ?
N2 N3 1.373(6) . ?
N3 C11 1.357(7) . ?
N3 H3B 0.8600 . ?
N4 C22 1.309(8) . ?
N4 C31 1.431(10) . ?
N4 H4B 0.8600 . ?
N6 C44 1.320(7) . ?
N6 C45 1.372(8) . ?
N7 C46 1.276(7) . ?
N7 N8 1.370(6) . ?
N8 C47 1.319(7) . ?
N8 H8A 0.8600 . ?
N9 C58 1.340(8) . ?
N9 C67 1.453(8) . ?
N9 H9A 0.8600 . ?
N10 C63 1.346(7) . ?
N10 C70 1.437(9) . ?
N10 H10B 0.8600 . ?
C1 C2 1.366(9) . ?
C1 C9 1.414(9) . ?
C2 C3 1.390(9) . ?
C2 H2A 0.9300 . ?
C3 C4 1.359(10) . ?
C3 H3A 0.9300 . ?
C4 C5 1.407(9) . ?
C4 H4A 0.9300 . ?
C5 C6 1.396(9) . ?
C5 C9 1.401(7) . ?
C6 C7 1.335(9) . ?
C6 H6A 0.9300 . ?
C7 C8 1.402(7) . ?
C7 H7A 0.9300 . ?
C8 C10 1.448(8) . ?
C10 H10A 0.9300 . ?
C11 C12 1.485(8) . ?
C12 C13 1.365(9) . ?
C12 C17 1.395(8) . ?
C13 C14 1.393(9) . ?
C13 H13A 0.9300 . ?
C14 C15 1.347(9) . ?
C14 H14A 0.9300 . ?
C15 C16 1.398(10) . ?
C15 H15A 0.9300 . ?
C16 C17 1.397(8) . ?
C16 H16A 0.9300 . ?
C17 C18 1.493(9) . ?
C18 C19 1.406(8) . ?
C18 C30 1.412(9) . ?
C19 C24 1.392(9) . ?
C19 C20 1.400(8) . ?
C20 C21 1.352(9) . ?
C20 H20A 0.9300 . ?
C21 C22 1.448(10) . ?
C21 C33 1.529(9) . ?
C22 C23 1.404(9) . ?
C23 C24 1.375(9) . ?
C23 H23A 0.9300 . ?
C25 C26 1.339(9) . ?
C25 C30 1.403(9) . ?
C26 C27 1.454(10) . ?
C26 H26A 0.9300 . ?
C27 N5 1.348(10) . ?
C27 N5' 1.373(9) . ?
C27 C28 1.394(11) . ?
C28 C29 1.341(10) . ?
C28 C36 1.510(10) . ?
C29 C30 1.417(9) . ?
C29 H29A 0.9300 . ?
C31 C32 1.372(16) . ?
C31 C32' 1.64(2) . ?
C31 H31C 0.9700 . ?
C31 H31D 0.9700 . ?
C31 H31A 0.9600 . ?
C31 H31B 0.9600 . ?
C32 H32A 0.9600 . ?
C32 H32B 0.9600 . ?
C32 H32C 0.9600 . ?
C32' H31B 0.8733 . ?
C32' H32D 0.9600 . ?
C32' H32E 0.9600 . ?
C32' H32F 0.9600 . ?
C33 H33A 0.9600 . ?
C33 H33B 0.9600 . ?
C33 H33C 0.9600 . ?
N5 C34 1.559(10) . ?
N5 H5A 0.8600 . ?
C34 C35 1.565(10) . ?
C34 H34A 0.9700 . ?
C34 H34B 0.9700 . ?
C35 H35A 0.9600 . ?
C35 H35B 0.9600 . ?
C35 H35C 0.9600 . ?
N5' C34' 1.561(10) . ?
N5' H5'A 0.8600 . ?
C34' C35' 1.560(10) . ?
C34' H34C 0.9700 . ?
C34' H34D 0.9700 . ?
C35' H35D 0.9600 . ?
C35' H35E 0.9600 . ?
C35' H35F 0.9600 . ?
C36 H36A 0.9600 . ?
C36 H36B 0.9600 . ?
C36 H36C 0.9600 . ?
C37 C38 1.391(9) . ?
C37 C45 1.423(9) . ?
C38 C39 1.424(11) . ?
C38 H38A 0.9300 . ?
C39 C40 1.348(10) . ?
C39 H39A 0.9300 . ?
C40 C41 1.389(10) . ?
C40 H40A 0.9300 . ?
C41 C42 1.403(10) . ?
C41 C45 1.420(9) . ?
C42 C43 1.365(9) . ?
C42 H42A 0.9300 . ?
C43 C44 1.413(9) . ?
C43 H43A 0.9300 . ?
C44 C46 1.434(8) . ?
C46 H46A 0.9300 . ?
C47 C48 1.499(8) . ?
C48 C53 1.381(8) . ?
C48 C49 1.398(8) . ?
C49 C50 1.364(9) . ?
C49 H49A 0.9300 . ?
C50 C51 1.372(10) . ?
C50 H50A 0.9300 . ?
C51 C52 1.308(9) . ?
C51 H51A 0.9300 . ?
C52 C53 1.381(8) . ?
C52 H52A 0.9300 . ?
C53 C54 1.539(8) . ?
C54 C55 1.382(8) . ?
C54 C66 1.418(7) . ?
C55 C60 1.385(8) . ?
C55 C56 1.441(8) . ?
C56 C57 1.335(8) . ?
C56 H56A 0.9300 . ?
C57 C58 1.406(9) . ?
C57 C69 1.477(8) . ?
C58 C59 1.393(8) . ?
C59 C60 1.350(8) . ?
C59 H59A 0.9300 . ?
C61 C62 1.377(7) . ?
C61 C66 1.393(8) . ?
C62 C63 1.414(9) . ?
C62 H62A 0.9300 . ?
C63 C64 1.429(9) . ?
C64 C65 1.361(8) . ?
C64 C72 1.503(9) . ?
C65 C66 1.397(8) . ?
C65 H65A 0.9300 . ?
C67 C68 1.513(10) . ?
C67 H67A 0.9700 . ?
C67 H67B 0.9700 . ?
C68 H68A 0.9600 . ?
C68 H68B 0.9600 . ?
C68 H68C 0.9600 . ?
C69 H69A 0.9600 . ?
C69 H69B 0.9600 . ?
C69 H69C 0.9600 . ?
C70 C71 1.416(12) . ?
C70 H70A 0.9700 . ?
C70 H70B 0.9700 . ?
C71 H71A 0.9600 . ?
C71 H71B 0.9600 . ?
C71 H71C 0.9600 . ?
C72 H72A 0.9600 . ?
C72 H72B 0.9600 . ?
C72 H72C 0.9600 . ?
O2W O2W 1.192(11) 2_877 ?
